data_7709438
loop_
_publ_author_name
'Helmer, Joschua'
'Hepp, Alexander'
'Lips, Felicitas'

_publ_section_title
;
 A strongly twisted Si&#xE001;Si bond with resemblance to a buckled dimer
 in an unexpected isomer of hexasilabenzene.
;
_journal_issue 8
_journal_name_full 'Dalton transactions (Cambridge, England : 2003)'
_journal_page_first 3254
_journal_page_last 3262
_journal_paper_doi 10.1039/d2dt00259k
_journal_volume 51
_journal_year 2022
_chemical_formula_sum 'C54 H84 N6 Si12'
_chemical_formula_weight 1154.35
_space_group_crystal_system monoclinic
_space_group_IT_number 14
_space_group_name_Hall '-P 2yn'
_space_group_name_H-M_alt 'P 1 21/n 1'
_atom_sites_solution_hydrogens geom
_audit_creation_method SHELXL-2014/7
_audit_update_record
;
2021-11-19 deposited with the CCDC.	2022-01-31 downloaded from the CCDC.
;
_cell_angle_alpha 90
_cell_angle_beta 102.58
_cell_angle_gamma 90
_cell_formula_units_Z 4
_cell_length_a 11.569
_cell_length_b 22.606
_cell_length_c 25.508
_cell_measurement_reflns_used 5841
_cell_measurement_temperature 100(2)
_cell_measurement_theta_max 21.55
_cell_measurement_theta_min 2.34
_cell_volume 6510.923
_computing_cell_refinement 'Bruker SAINT'
_computing_data_collection 'Bruker APEX2'
_computing_data_reduction 'Bruker SAINT'
_computing_molecular_graphics 'Bruker SHELXTL'
_computing_publication_material 'Bruker SHELXTL'
_computing_structure_refinement 'SHELXL-2014/7 (Sheldrick, 2014)'
_computing_structure_solution 'SHELXS-97 (Sheldrick 2008)'
_diffrn_ambient_temperature 100(2)
_diffrn_measured_fraction_theta_full 0.996
_diffrn_measured_fraction_theta_max 0.996
_diffrn_measurement_device_type 'Bruker APEX-II CCD'
_diffrn_measurement_method '\f and \w scans'
_diffrn_radiation_type MoK\a
_diffrn_radiation_wavelength 0.71073
_diffrn_reflns_av_R_equivalents 0.0874
_diffrn_reflns_av_unetI/netI 0.0576
_diffrn_reflns_Laue_measured_fraction_full 0.996
_diffrn_reflns_Laue_measured_fraction_max 0.996
_diffrn_reflns_limit_h_max 12
_diffrn_reflns_limit_h_min -12
_diffrn_reflns_limit_k_max 24
_diffrn_reflns_limit_k_min -24
_diffrn_reflns_limit_l_max 28
_diffrn_reflns_limit_l_min -28
_diffrn_reflns_number 59419
_diffrn_reflns_point_group_measured_fraction_full 0.996
_diffrn_reflns_point_group_measured_fraction_max 0.996
_diffrn_reflns_theta_full 23.111
_diffrn_reflns_theta_max 23.111
_diffrn_reflns_theta_min 1.217
_exptl_absorpt_coefficient_mu 0.277
_exptl_absorpt_correction_T_max 0.7448
_exptl_absorpt_correction_T_min 0.6366
_exptl_absorpt_correction_type multi-scan
_exptl_absorpt_process_details SADABS
_exptl_crystal_colour yellow
_exptl_crystal_density_diffrn 1.178
_exptl_crystal_description plate
_exptl_crystal_F_000 2472
_exptl_crystal_size_max 0.218
_exptl_crystal_size_mid 0.215
_exptl_crystal_size_min 0.178
_refine_diff_density_max 0.496
_refine_diff_density_min -0.319
_refine_diff_density_rms 0.077
_refine_ls_extinction_method none
_refine_ls_goodness_of_fit_ref 1.083
_refine_ls_hydrogen_treatment constr
_refine_ls_matrix_type full
_refine_ls_number_parameters 649
_refine_ls_number_reflns 9148
_refine_ls_number_restraints 0
_refine_ls_restrained_S_all 1.083
_refine_ls_R_factor_all 0.0769
_refine_ls_R_factor_gt 0.0552
_refine_ls_shift/su_max 0.000
_refine_ls_shift/su_mean 0.000
_refine_ls_structure_factor_coef Fsqd
_refine_ls_weighting_details 'w=1/[\s^2^(Fo^2^)+(0.0466P)^2^+15.2475P] where P=(Fo^2^+2Fc^2^)/3'
_refine_ls_weighting_scheme calc
_refine_ls_wR_factor_gt 0.1307
_refine_ls_wR_factor_ref 0.1418
_reflns_Friedel_coverage 0.000
_reflns_number_gt 6902
_reflns_number_total 9148
_reflns_threshold_expression 'I > 2\s(I)'
_cod_data_source_file d2dt00259k2.cif
_cod_data_source_block shelx
_cod_depositor_comments 'Adding full bibliography for 7709435--7709439.cif.'
_cod_original_cell_volume 6511.3
_cod_original_sg_symbol_H-M 'P 21/n'
_cod_database_code 7709438
_shelx_shelxl_version_number 2014/7
_shelx_space_group_comment
;
The symmetry employed for this shelxl refinement is uniquely defined
by the following loop, which should always be used as a source of
symmetry information in preference to the above space-group names.
They are only intended as comments.
;

loop_
_space_group_symop_operation_xyz
'x, y, z'
'-x+1/2, y+1/2, -z+1/2'
'-x, -y, -z'
'x-1/2, -y-1/2, z-1/2'

loop_
_atom_site_label
_atom_site_type_symbol
_atom_site_fract_x
_atom_site_fract_y
_atom_site_fract_z
_atom_site_U_iso_or_equiv
_atom_site_adp_type
_atom_site_occupancy
_atom_site_site_symmetry_order
_atom_site_calc_flag
_atom_site_refinement_flags_posn
_atom_site_refinement_flags_adp
_atom_site_refinement_flags_occupancy
_atom_site_disorder_assembly
_atom_site_disorder_group
Si1 Si 0.44542(11) 0.23179(5) 0.35266(5) 0.0244(3) Uani 1 1 d . . . . .
Si2 Si 0.57894(11) 0.15745(5) 0.38242(5) 0.0235(3) Uani 1 1 d . . . . .
Si3 Si 0.74071(11) 0.21610(5) 0.38594(5) 0.0229(3) Uani 1 1 d . . . . .
Si4 Si 0.60580(11) 0.25176(5) 0.30764(5) 0.0231(3) Uani 1 1 d . . . . .
Si5 Si 0.59693(11) 0.35102(5) 0.33888(5) 0.0211(3) Uani 1 1 d . . . . .
Si6 Si 0.60447(11) 0.28322(5) 0.41178(5) 0.0220(3) Uani 1 1 d . . . . .
Si7 Si 0.42377(12) 0.04464(6) 0.38453(5) 0.0288(3) Uani 1 1 d . . . . .
Si8 Si 0.98262(12) 0.21477(6) 0.46892(5) 0.0305(3) Uani 1 1 d . . . . .
Si9 Si 0.51473(12) 0.16807(6) 0.20901(5) 0.0311(3) Uani 1 1 d . . . . .
Si10 Si 0.34308(11) 0.41012(6) 0.33645(5) 0.0271(3) Uani 1 1 d . . . . .
Si11 Si 0.84232(11) 0.40556(5) 0.32550(5) 0.0258(3) Uani 1 1 d . . . . .
Si12 Si 0.53648(11) 0.25913(5) 0.52310(5) 0.0261(3) Uani 1 1 d . . . . .
N1 N 0.5607(3) 0.08356(15) 0.39337(14) 0.0255(9) Uani 1 1 d . . . . .
N2 N 0.8928(3) 0.20382(15) 0.40454(14) 0.0248(8) Uani 1 1 d . . . . .
N3 N 0.5974(3) 0.22757(15) 0.24213(13) 0.0255(9) Uani 1 1 d . . . . .
N4 N 0.4583(3) 0.38123(15) 0.31015(13) 0.0238(8) Uani 1 1 d . . . . .
N5 N 0.6995(3) 0.40818(14) 0.33876(13) 0.0214(8) Uani 1 1 d . . . . .
N6 N 0.6049(3) 0.29935(15) 0.47933(13) 0.0236(8) Uani 1 1 d . . . . .
C1 C 0.6663(4) 0.04754(18) 0.40766(18) 0.0252(10) Uani 1 1 d . . . . .
C2 C 0.7335(5) 0.0475(2) 0.4596(2) 0.0409(13) Uani 1 1 d . . . . .
H2 H 0.7123 0.0717 0.4855 0.049 Uiso 1 1 calc R U . . .
C3 C 0.8320(5) 0.0114(3) 0.4734(2) 0.0542(16) Uani 1 1 d . . . . .
H3 H 0.8754 0.0104 0.5086 0.065 Uiso 1 1 calc R U . . .
C4 C 0.8661(5) -0.0233(2) 0.4346(2) 0.0479(14) Uani 1 1 d . . . . .
H4 H 0.9337 -0.0466 0.4435 0.057 Uiso 1 1 calc R U . . .
C5 C 0.8002(5) -0.0232(2) 0.3832(2) 0.0393(13) Uani 1 1 d . . . . .
H5 H 0.8228 -0.0466 0.3572 0.047 Uiso 1 1 calc R U . . .
C6 C 0.6998(4) 0.01181(19) 0.36988(19) 0.0320(11) Uani 1 1 d . . . . .
H6 H 0.6545 0.0112 0.3350 0.038 Uiso 1 1 calc R U . . .
C7 C 0.4535(5) -0.0282(2) 0.4182(2) 0.0422(13) Uani 1 1 d . . . . .
H7A H 0.3808 -0.0500 0.4139 0.063 Uiso 1 1 calc R U . . .
H7B H 0.5084 -0.0500 0.4023 0.063 Uiso 1 1 calc R U . . .
H7C H 0.4867 -0.0224 0.4557 0.063 Uiso 1 1 calc R U . . .
C8 C 0.3197(5) 0.0874(2) 0.4155(2) 0.0435(13) Uani 1 1 d . . . . .
H8A H 0.2459 0.0665 0.4108 0.065 Uiso 1 1 calc R U . . .
H8B H 0.3528 0.0923 0.4532 0.065 Uiso 1 1 calc R U . . .
H8C H 0.3064 0.1255 0.3986 0.065 Uiso 1 1 calc R U . . .
C9 C 0.3598(5) 0.0327(3) 0.3126(2) 0.0487(14) Uani 1 1 d . . . . .
H9A H 0.2862 0.0118 0.3086 0.073 Uiso 1 1 calc R U . . .
H9B H 0.3459 0.0703 0.2947 0.073 Uiso 1 1 calc R U . . .
H9C H 0.4138 0.0100 0.2970 0.073 Uiso 1 1 calc R U . . .
C10 C 0.9472(4) 0.17517(19) 0.36540(17) 0.0258(10) Uani 1 1 d . . . . .
C11 C 1.0448(4) 0.1997(2) 0.34955(18) 0.0308(11) Uani 1 1 d . . . . .
H11 H 1.0759 0.2355 0.3641 0.037 Uiso 1 1 calc R U . . .
C12 C 1.0956(4) 0.1710(2) 0.31223(19) 0.0374(12) Uani 1 1 d . . . . .
H12 H 1.1613 0.1876 0.3023 0.045 Uiso 1 1 calc R U . . .
C13 C 1.0502(4) 0.1184(2) 0.28962(19) 0.0391(13) Uani 1 1 d . . . . .
H13 H 1.0837 0.0998 0.2640 0.047 Uiso 1 1 calc R U . . .
C14 C 0.9544(4) 0.0935(2) 0.30534(19) 0.0377(12) Uani 1 1 d . . . . .
H14 H 0.9237 0.0577 0.2906 0.045 Uiso 1 1 calc R U . . .
C15 C 0.9036(4) 0.1216(2) 0.34311(18) 0.0304(11) Uani 1 1 d . . . . .
H15 H 0.8393 0.1043 0.3536 0.036 Uiso 1 1 calc R U . . .
C16 C 1.0985(5) 0.1565(2) 0.4811(2) 0.0457(14) Uani 1 1 d . . . . .
H16A H 1.1484 0.1618 0.5161 0.069 Uiso 1 1 calc R U . . .
H16B H 1.0616 0.1183 0.4790 0.069 Uiso 1 1 calc R U . . .
H16C H 1.1453 0.1593 0.4544 0.069 Uiso 1 1 calc R U . . .
C17 C 1.0564(4) 0.2883(2) 0.4762(2) 0.0391(13) Uani 1 1 d . . . . .
H17A H 1.1042 0.2922 0.5119 0.059 Uiso 1 1 calc R U . . .
H17B H 1.1056 0.2919 0.4506 0.059 Uiso 1 1 calc R U . . .
H17C H 0.9974 0.3189 0.4700 0.059 Uiso 1 1 calc R U . . .
C18 C 0.8885(4) 0.2062(2) 0.51834(18) 0.0361(12) Uani 1 1 d . . . . .
H18A H 0.9356 0.2120 0.5539 0.054 Uiso 1 1 calc R U . . .
H18B H 0.8260 0.2350 0.5113 0.054 Uiso 1 1 calc R U . . .
H18C H 0.8550 0.1672 0.5155 0.054 Uiso 1 1 calc R U . . .
C19 C 0.6868(4) 0.25003(19) 0.21576(16) 0.0254(10) Uani 1 1 d . . . . .
C20 C 0.7985(4) 0.2243(2) 0.22394(19) 0.0363(12) Uani 1 1 d . . . . .
H20 H 0.8177 0.1932 0.2482 0.044 Uiso 1 1 calc R U . . .
C21 C 0.8812(5) 0.2443(2) 0.1963(2) 0.0436(13) Uani 1 1 d . . . . .
H21 H 0.9559 0.2270 0.2025 0.052 Uiso 1 1 calc R U . . .
C22 C 0.8541(5) 0.2894(2) 0.1599(2) 0.0408(13) Uani 1 1 d . . . . .
H22 H 0.9095 0.3022 0.1409 0.049 Uiso 1 1 calc R U . . .
C23 C 0.7447(5) 0.3156(2) 0.15168(19) 0.0396(13) Uani 1 1 d . . . . .
H23 H 0.7264 0.3466 0.1273 0.048 Uiso 1 1 calc R U . . .
C24 C 0.6610(5) 0.2964(2) 0.17935(18) 0.0344(12) Uani 1 1 d . . . . .
H24 H 0.5873 0.3147 0.1735 0.041 Uiso 1 1 calc R U . . .
C25 C 0.5803(5) 0.0973(2) 0.2385(2) 0.0406(13) Uani 1 1 d . . . . .
H25A H 0.5351 0.0648 0.2204 0.061 Uiso 1 1 calc R U . . .
H25B H 0.6606 0.0944 0.2343 0.061 Uiso 1 1 calc R U . . .
H25C H 0.5791 0.0961 0.2760 0.061 Uiso 1 1 calc R U . . .
C26 C 0.5208(6) 0.1701(2) 0.13718(19) 0.0553(16) Uani 1 1 d . . . . .
H26A H 0.4758 0.1377 0.1187 0.083 Uiso 1 1 calc R U . . .
H26B H 0.4880 0.2068 0.1217 0.083 Uiso 1 1 calc R U . . .
H26C H 0.6016 0.1669 0.1339 0.083 Uiso 1 1 calc R U . . .
C27 C 0.3578(4) 0.1710(2) 0.2143(2) 0.0403(13) Uani 1 1 d . . . . .
H27A H 0.3160 0.1379 0.1957 0.061 Uiso 1 1 calc R U . . .
H27B H 0.3535 0.1697 0.2514 0.061 Uiso 1 1 calc R U . . .
H27C H 0.3226 0.2071 0.1984 0.061 Uiso 1 1 calc R U . . .
C28 C 0.4328(4) 0.38484(18) 0.25187(16) 0.0231(10) Uani 1 1 d . . . . .
C29 C 0.3756(4) 0.33898(19) 0.22102(17) 0.0284(11) Uani 1 1 d . . . . .
H29 H 0.3571 0.3047 0.2377 0.034 Uiso 1 1 calc R U . . .
C30 C 0.3453(4) 0.3434(2) 0.16552(18) 0.0360(12) Uani 1 1 d . . . . .
H30 H 0.3060 0.3123 0.1452 0.043 Uiso 1 1 calc R U . . .
C31 C 0.3733(4) 0.3937(2) 0.14037(18) 0.0333(12) Uani 1 1 d . . . . .
H31 H 0.3533 0.3967 0.1031 0.040 Uiso 1 1 calc R U . . .
C32 C 0.4305(4) 0.4391(2) 0.17030(18) 0.0336(12) Uani 1 1 d . . . . .
H32 H 0.4489 0.4732 0.1534 0.040 Uiso 1 1 calc R U . . .
C33 C 0.4615(4) 0.4349(2) 0.22589(17) 0.0266(11) Uani 1 1 d . . . . .
H33 H 0.5018 0.4659 0.2459 0.032 Uiso 1 1 calc R U . . .
C34 C 0.2012(4) 0.3748(2) 0.3028(2) 0.0468(14) Uani 1 1 d . . . . .
H34A H 0.1378 0.3907 0.3173 0.070 Uiso 1 1 calc R U . . .
H34B H 0.1863 0.3826 0.2649 0.070 Uiso 1 1 calc R U . . .
H34C H 0.2062 0.3329 0.3088 0.070 Uiso 1 1 calc R U . . .
C35 C 0.3269(4) 0.4910(2) 0.32322(18) 0.0363(12) Uani 1 1 d . . . . .
H35A H 0.2632 0.5061 0.3380 0.054 Uiso 1 1 calc R U . . .
H35B H 0.3992 0.5107 0.3397 0.054 Uiso 1 1 calc R U . . .
H35C H 0.3101 0.4979 0.2852 0.054 Uiso 1 1 calc R U . . .
C36 C 0.3691(4) 0.3952(2) 0.40937(18) 0.0347(12) Uani 1 1 d . . . . .
H36A H 0.3051 0.4113 0.4233 0.052 Uiso 1 1 calc R U . . .
H36B H 0.3735 0.3533 0.4154 0.052 Uiso 1 1 calc R U . . .
H36C H 0.4422 0.4133 0.4272 0.052 Uiso 1 1 calc R U . . .
C37 C 0.6688(4) 0.46598(18) 0.35535(17) 0.0232(10) Uani 1 1 d . . . . .
C38 C 0.6690(4) 0.51527(19) 0.32272(18) 0.0268(11) Uani 1 1 d . . . . .
H38 H 0.6830 0.5103 0.2885 0.032 Uiso 1 1 calc R U . . .
C39 C 0.6487(4) 0.5715(2) 0.34009(19) 0.0304(11) Uani 1 1 d . . . . .
H39 H 0.6505 0.6039 0.3178 0.036 Uiso 1 1 calc R U . . .
C40 C 0.6258(4) 0.5795(2) 0.39021(19) 0.0336(12) Uani 1 1 d . . . . .
H40 H 0.6122 0.6173 0.4020 0.040 Uiso 1 1 calc R U . . .
C41 C 0.6232(4) 0.5313(2) 0.42278(18) 0.0315(11) Uani 1 1 d . . . . .
H41 H 0.6061 0.5366 0.4564 0.038 Uiso 1 1 calc R U . . .
C42 C 0.6456(4) 0.47491(19) 0.40605(17) 0.0271(11) Uani 1 1 d . . . . .
H42 H 0.6452 0.4429 0.4289 0.033 Uiso 1 1 calc R U . . .
C43 C 0.9007(4) 0.3298(2) 0.3325(2) 0.0398(13) Uani 1 1 d . . . . .
H43A H 0.9786 0.3293 0.3252 0.060 Uiso 1 1 calc R U . . .
H43B H 0.9045 0.3161 0.3685 0.060 Uiso 1 1 calc R U . . .
H43C H 0.8494 0.3043 0.3076 0.060 Uiso 1 1 calc R U . . .
C44 C 0.9413(4) 0.4542(2) 0.37452(19) 0.0363(12) Uani 1 1 d . . . . .
H44A H 1.0198 0.4532 0.3678 0.055 Uiso 1 1 calc R U . . .
H44B H 0.9118 0.4940 0.3708 0.055 Uiso 1 1 calc R U . . .
H44C H 0.9435 0.4404 0.4103 0.055 Uiso 1 1 calc R U . . .
C45 C 0.8428(5) 0.4299(2) 0.25610(19) 0.0378(12) Uani 1 1 d . . . . .
H45A H 0.9220 0.4279 0.2503 0.057 Uiso 1 1 calc R U . . .
H45B H 0.7921 0.4046 0.2309 0.057 Uiso 1 1 calc R U . . .
H45C H 0.8145 0.4699 0.2512 0.057 Uiso 1 1 calc R U . . .
C46 C 0.6689(4) 0.35215(18) 0.50014(16) 0.0240(10) Uani 1 1 d . . . . .
C47 C 0.7843(4) 0.36126(19) 0.49497(17) 0.0269(11) Uani 1 1 d . . . . .
H47 H 0.8211 0.3332 0.4775 0.032 Uiso 1 1 calc R U . . .
C48 C 0.8456(4) 0.4118(2) 0.51557(18) 0.0321(11) Uani 1 1 d . . . . .
H48 H 0.9228 0.4175 0.5116 0.039 Uiso 1 1 calc R U . . .
C49 C 0.7924(5) 0.4537(2) 0.54191(18) 0.0364(12) Uani 1 1 d . . . . .
H49 H 0.8337 0.4873 0.5563 0.044 Uiso 1 1 calc R U . . .
C50 C 0.6776(4) 0.4450(2) 0.54663(18) 0.0327(12) Uani 1 1 d . . . . .
H50 H 0.6410 0.4733 0.5640 0.039 Uiso 1 1 calc R U . . .
C51 C 0.6161(4) 0.39520(19) 0.52608(17) 0.0278(11) Uani 1 1 d . . . . .
H51 H 0.5383 0.3902 0.5295 0.033 Uiso 1 1 calc R U . . .
C52 C 0.5578(5) 0.1789(2) 0.5156(2) 0.0391(13) Uani 1 1 d . . . . .
H52A H 0.5198 0.1577 0.5398 0.059 Uiso 1 1 calc R U . . .
H52B H 0.5237 0.1672 0.4793 0.059 Uiso 1 1 calc R U . . .
H52C H 0.6409 0.1700 0.5237 0.059 Uiso 1 1 calc R U . . .
C53 C 0.3757(4) 0.2729(2) 0.51005(19) 0.0375(12) Uani 1 1 d . . . . .
H53A H 0.3416 0.2503 0.5347 0.056 Uiso 1 1 calc R U . . .
H53B H 0.3617 0.3143 0.5148 0.056 Uiso 1 1 calc R U . . .
H53C H 0.3401 0.2615 0.4739 0.056 Uiso 1 1 calc R U . . .
C54 C 0.6097(4) 0.2786(2) 0.59336(18) 0.0342(12) Uani 1 1 d . . . . .
H54A H 0.5732 0.2569 0.6178 0.051 Uiso 1 1 calc R U . . .
H54B H 0.6922 0.2686 0.5997 0.051 Uiso 1 1 calc R U . . .
H54C H 0.6014 0.3203 0.5988 0.051 Uiso 1 1 calc R U . . .

loop_
_atom_site_aniso_label
_atom_site_aniso_U_11
_atom_site_aniso_U_22
_atom_site_aniso_U_33
_atom_site_aniso_U_23
_atom_site_aniso_U_13
_atom_site_aniso_U_12
Si1 0.0233(7) 0.0214(7) 0.0274(7) 0.0005(5) 0.0036(6) -0.0002(5)
Si2 0.0248(7) 0.0206(7) 0.0247(7) 0.0002(5) 0.0047(5) -0.0005(5)
Si3 0.0246(7) 0.0203(7) 0.0234(7) -0.0005(5) 0.0045(5) 0.0004(5)
Si4 0.0268(7) 0.0204(7) 0.0218(6) -0.0013(5) 0.0047(5) 0.0006(5)
Si5 0.0218(7) 0.0196(7) 0.0217(6) -0.0004(5) 0.0042(5) -0.0005(5)
Si6 0.0239(7) 0.0202(7) 0.0219(6) -0.0011(5) 0.0052(5) -0.0004(5)
Si7 0.0288(8) 0.0251(7) 0.0317(7) 0.0019(5) 0.0051(6) -0.0030(6)
Si8 0.0277(8) 0.0328(8) 0.0283(7) -0.0042(6) 0.0005(6) 0.0052(6)
Si9 0.0434(9) 0.0244(7) 0.0232(7) -0.0027(5) 0.0023(6) -0.0027(6)
Si10 0.0242(7) 0.0286(7) 0.0288(7) -0.0014(5) 0.0066(6) 0.0033(5)
Si11 0.0255(7) 0.0227(7) 0.0302(7) -0.0012(5) 0.0083(6) -0.0029(5)
Si12 0.0282(8) 0.0268(7) 0.0238(7) 0.0002(5) 0.0069(6) -0.0020(5)
N1 0.029(2) 0.018(2) 0.029(2) 0.0009(15) 0.0059(17) 0.0012(16)
N2 0.023(2) 0.022(2) 0.030(2) -0.0034(16) 0.0087(17) 0.0013(16)
N3 0.030(2) 0.026(2) 0.0208(19) 0.0005(15) 0.0060(17) 0.0025(17)
N4 0.024(2) 0.023(2) 0.024(2) 0.0036(15) 0.0032(17) 0.0010(16)
N5 0.026(2) 0.0170(19) 0.0203(19) -0.0003(14) 0.0036(16) 0.0003(15)
N6 0.025(2) 0.023(2) 0.024(2) -0.0015(15) 0.0068(16) 0.0002(16)
C1 0.021(3) 0.020(2) 0.034(3) 0.0041(19) 0.006(2) -0.0016(19)
C2 0.045(3) 0.031(3) 0.042(3) -0.004(2) 0.000(3) 0.004(2)
C3 0.050(4) 0.054(4) 0.047(3) 0.000(3) -0.015(3) 0.010(3)
C4 0.037(3) 0.039(3) 0.066(4) 0.006(3) 0.007(3) 0.013(2)
C5 0.042(3) 0.027(3) 0.052(3) 0.001(2) 0.016(3) -0.002(2)
C6 0.036(3) 0.027(3) 0.033(3) 0.002(2) 0.007(2) 0.005(2)
C7 0.041(3) 0.032(3) 0.053(3) 0.010(2) 0.010(3) -0.008(2)
C8 0.037(3) 0.040(3) 0.056(3) 0.002(3) 0.017(3) -0.003(2)
C9 0.034(3) 0.062(4) 0.045(3) -0.001(3) -0.002(3) -0.017(3)
C10 0.021(3) 0.029(3) 0.025(2) -0.0005(19) 0.002(2) 0.004(2)
C11 0.023(3) 0.032(3) 0.036(3) 0.003(2) 0.002(2) 0.003(2)
C12 0.028(3) 0.044(3) 0.043(3) 0.001(2) 0.012(2) 0.009(2)
C13 0.035(3) 0.051(3) 0.033(3) -0.007(2) 0.011(2) 0.016(3)
C14 0.040(3) 0.035(3) 0.035(3) -0.011(2) 0.002(2) 0.011(2)
C15 0.028(3) 0.027(3) 0.035(3) 0.001(2) 0.005(2) 0.003(2)
C16 0.038(3) 0.053(4) 0.041(3) -0.003(3) -0.001(3) 0.015(3)
C17 0.023(3) 0.049(3) 0.043(3) -0.013(2) 0.005(2) -0.001(2)
C18 0.045(3) 0.034(3) 0.025(3) 0.002(2) -0.002(2) 0.007(2)
C19 0.036(3) 0.024(3) 0.017(2) -0.0071(18) 0.006(2) 0.002(2)
C20 0.041(3) 0.037(3) 0.032(3) 0.005(2) 0.009(2) 0.008(2)
C21 0.041(3) 0.052(4) 0.042(3) 0.005(3) 0.019(3) 0.012(3)
C22 0.047(4) 0.043(3) 0.039(3) -0.006(2) 0.024(3) -0.001(3)
C23 0.059(4) 0.026(3) 0.037(3) 0.004(2) 0.016(3) 0.002(2)
C24 0.043(3) 0.032(3) 0.030(3) 0.001(2) 0.011(2) 0.004(2)
C25 0.047(3) 0.029(3) 0.048(3) -0.008(2) 0.015(3) 0.000(2)
C26 0.089(5) 0.043(3) 0.032(3) -0.006(2) 0.009(3) -0.022(3)
C27 0.045(3) 0.028(3) 0.040(3) -0.005(2) -0.010(2) -0.004(2)
C28 0.021(3) 0.023(2) 0.024(2) -0.0040(19) 0.003(2) 0.0016(19)
C29 0.030(3) 0.025(3) 0.028(3) 0.0006(19) 0.001(2) 0.003(2)
C30 0.035(3) 0.035(3) 0.033(3) -0.010(2) -0.003(2) 0.000(2)
C31 0.038(3) 0.039(3) 0.021(2) -0.002(2) 0.002(2) 0.010(2)
C32 0.036(3) 0.034(3) 0.031(3) 0.008(2) 0.007(2) 0.005(2)
C33 0.024(3) 0.029(3) 0.026(3) -0.001(2) 0.004(2) 0.002(2)
C34 0.031(3) 0.056(4) 0.057(4) -0.013(3) 0.017(3) -0.001(3)
C35 0.041(3) 0.038(3) 0.030(3) 0.000(2) 0.007(2) 0.014(2)
C36 0.038(3) 0.031(3) 0.038(3) 0.007(2) 0.015(2) 0.009(2)
C37 0.020(3) 0.019(2) 0.030(3) -0.0025(19) 0.003(2) 0.0001(18)
C38 0.025(3) 0.028(3) 0.027(2) -0.002(2) 0.005(2) -0.001(2)
C39 0.030(3) 0.024(3) 0.038(3) 0.005(2) 0.008(2) 0.001(2)
C40 0.034(3) 0.023(3) 0.043(3) -0.006(2) 0.006(2) 0.003(2)
C41 0.038(3) 0.028(3) 0.027(3) -0.005(2) 0.006(2) 0.004(2)
C42 0.030(3) 0.024(3) 0.027(3) 0.0020(19) 0.005(2) 0.000(2)
C43 0.027(3) 0.035(3) 0.061(3) 0.005(2) 0.017(3) -0.001(2)
C44 0.026(3) 0.040(3) 0.043(3) -0.005(2) 0.009(2) -0.004(2)
C45 0.042(3) 0.038(3) 0.038(3) -0.001(2) 0.020(3) -0.003(2)
C46 0.031(3) 0.022(2) 0.018(2) 0.0018(18) 0.004(2) -0.002(2)
C47 0.027(3) 0.030(3) 0.023(2) 0.0012(19) 0.003(2) 0.003(2)
C48 0.026(3) 0.033(3) 0.034(3) 0.003(2) 0.001(2) -0.008(2)
C49 0.046(4) 0.027(3) 0.032(3) -0.002(2) -0.001(2) -0.008(2)
C50 0.045(3) 0.023(3) 0.028(3) -0.007(2) 0.005(2) 0.002(2)
C51 0.032(3) 0.029(3) 0.023(2) 0.000(2) 0.008(2) 0.001(2)
C52 0.052(3) 0.030(3) 0.039(3) 0.002(2) 0.016(3) -0.004(2)
C53 0.033(3) 0.043(3) 0.037(3) 0.008(2) 0.011(2) -0.005(2)
C54 0.037(3) 0.036(3) 0.031(3) 0.008(2) 0.011(2) 0.002(2)

loop_
_atom_type_symbol
_atom_type_description
_atom_type_scat_dispersion_real
_atom_type_scat_dispersion_imag
_atom_type_scat_source
C C 0.0033 0.0016 'International Tables Vol C Tables 4.2.6.8 and 6.1.1.4'
H H 0.0000 0.0000 'International Tables Vol C Tables 4.2.6.8 and 6.1.1.4'
N N 0.0061 0.0033 'International Tables Vol C Tables 4.2.6.8 and 6.1.1.4'
Si Si 0.0817 0.0704 'International Tables Vol C Tables 4.2.6.8 and 6.1.1.4'

loop_
_geom_angle_atom_site_label_1
_geom_angle_atom_site_label_2
_geom_angle_atom_site_label_3
_geom_angle
_geom_angle_site_symmetry_1
_geom_angle_site_symmetry_3
_geom_angle_publ_flag
Si2 Si1 Si6 77.24(6) . . ?
Si2 Si1 Si4 76.36(6) . . ?
Si6 Si1 Si4 69.39(5) . . ?
N1 Si2 Si3 133.59(14) . . ?
N1 Si2 Si1 132.00(14) . . ?
Si3 Si2 Si1 94.28(6) . . ?
N2 Si3 Si2 133.63(13) . . ?
N2 Si3 Si6 135.74(13) . . ?
Si2 Si3 Si6 78.14(6) . . ?
N2 Si3 Si4 135.90(13) . . ?
Si2 Si3 Si4 77.42(6) . . ?
Si6 Si3 Si4 70.46(5) . . ?
N3 Si4 Si5 128.13(13) . . ?
N3 Si4 Si3 125.85(13) . . ?
Si5 Si4 Si3 96.06(6) . . ?
N3 Si4 Si1 120.46(14) . . ?
Si5 Si4 Si1 85.65(6) . . ?
Si3 Si4 Si1 88.24(6) . . ?
N3 Si4 Si6 175.19(14) . . ?
Si5 Si4 Si6 54.99(4) . . ?
Si3 Si4 Si6 54.61(4) . . ?
Si1 Si4 Si6 54.99(4) . . ?
N4 Si5 N5 105.66(17) . . ?
N4 Si5 Si4 109.19(13) . . ?
N5 Si5 Si4 127.78(13) . . ?
N4 Si5 Si6 116.72(13) . . ?
N5 Si5 Si6 124.19(12) . . ?
Si4 Si5 Si6 70.22(5) . . ?
N6 Si6 Si3 122.82(13) . . ?
N6 Si6 Si5 128.25(13) . . ?
Si3 Si6 Si5 96.15(6) . . ?
N6 Si6 Si1 123.47(13) . . ?
Si3 Si6 Si1 88.89(6) . . ?
Si5 Si6 Si1 85.93(5) . . ?
N6 Si6 Si4 176.95(13) . . ?
Si3 Si6 Si4 54.93(4) . . ?
Si5 Si6 Si4 54.79(4) . . ?
Si1 Si6 Si4 55.62(5) . . ?
N1 Si7 C9 110.6(2) . . ?
N1 Si7 C8 109.4(2) . . ?
C9 Si7 C8 110.1(3) . . ?
N1 Si7 C7 108.0(2) . . ?
C9 Si7 C7 109.0(3) . . ?
C8 Si7 C7 109.8(2) . . ?
N2 Si8 C18 107.9(2) . . ?
N2 Si8 C16 108.3(2) . . ?
C18 Si8 C16 108.8(2) . . ?
N2 Si8 C17 112.6(2) . . ?
C18 Si8 C17 110.6(2) . . ?
C16 Si8 C17 108.6(2) . . ?
N3 Si9 C26 108.9(2) . . ?
N3 Si9 C27 112.2(2) . . ?
C26 Si9 C27 108.7(3) . . ?
N3 Si9 C25 109.5(2) . . ?
C26 Si9 C25 108.8(3) . . ?
C27 Si9 C25 108.8(2) . . ?
N4 Si10 C36 110.35(19) . . ?
N4 Si10 C34 109.5(2) . . ?
C36 Si10 C34 108.7(2) . . ?
N4 Si10 C35 110.7(2) . . ?
C36 Si10 C35 110.4(2) . . ?
C34 Si10 C35 107.1(2) . . ?
N5 Si11 C43 110.71(19) . . ?
N5 Si11 C45 111.8(2) . . ?
C43 Si11 C45 107.1(2) . . ?
N5 Si11 C44 108.52(19) . . ?
C43 Si11 C44 109.0(2) . . ?
C45 Si11 C44 109.7(2) . . ?
N6 Si12 C53 112.0(2) . . ?
N6 Si12 C52 110.7(2) . . ?
C53 Si12 C52 107.5(2) . . ?
N6 Si12 C54 108.4(2) . . ?
C53 Si12 C54 111.3(2) . . ?
C52 Si12 C54 106.8(2) . . ?
C1 N1 Si2 117.6(3) . . ?
C1 N1 Si7 115.6(3) . . ?
Si2 N1 Si7 126.7(2) . . ?
C10 N2 Si3 116.7(3) . . ?
C10 N2 Si8 116.8(3) . . ?
Si3 N2 Si8 126.0(2) . . ?
C19 N3 Si4 116.2(3) . . ?
C19 N3 Si9 114.6(3) . . ?
Si4 N3 Si9 127.8(2) . . ?
C28 N4 Si10 111.7(3) . . ?
C28 N4 Si5 114.4(3) . . ?
Si10 N4 Si5 133.8(2) . . ?
C37 N5 Si5 117.2(3) . . ?
C37 N5 Si11 112.9(3) . . ?
Si5 N5 Si11 129.8(2) . . ?
C46 N6 Si12 117.4(3) . . ?
C46 N6 Si6 115.0(3) . . ?
Si12 N6 Si6 127.6(2) . . ?
C6 C1 C2 119.0(4) . . ?
C6 C1 N1 120.3(4) . . ?
C2 C1 N1 120.6(4) . . ?
C3 C2 C1 120.2(5) . . ?
C3 C2 H2 119.9 . . ?
C1 C2 H2 119.9 . . ?
C2 C3 C4 120.0(5) . . ?
C2 C3 H3 120.0 . . ?
C4 C3 H3 120.0 . . ?
C5 C4 C3 119.9(5) . . ?
C5 C4 H4 120.0 . . ?
C3 C4 H4 120.0 . . ?
C4 C5 C6 119.9(5) . . ?
C4 C5 H5 120.0 . . ?
C6 C5 H5 120.0 . . ?
C1 C6 C5 120.8(5) . . ?
C1 C6 H6 119.6 . . ?
C5 C6 H6 119.6 . . ?
Si7 C7 H7A 109.5 . . ?
Si7 C7 H7B 109.5 . . ?
H7A C7 H7B 109.5 . . ?
Si7 C7 H7C 109.5 . . ?
H7A C7 H7C 109.5 . . ?
H7B C7 H7C 109.5 . . ?
Si7 C8 H8A 109.5 . . ?
Si7 C8 H8B 109.5 . . ?
H8A C8 H8B 109.5 . . ?
Si7 C8 H8C 109.5 . . ?
H8A C8 H8C 109.5 . . ?
H8B C8 H8C 109.5 . . ?
Si7 C9 H9A 109.5 . . ?
Si7 C9 H9B 109.5 . . ?
H9A C9 H9B 109.5 . . ?
Si7 C9 H9C 109.5 . . ?
H9A C9 H9C 109.5 . . ?
H9B C9 H9C 109.5 . . ?
C15 C10 C11 118.3(4) . . ?
C15 C10 N2 120.1(4) . . ?
C11 C10 N2 121.6(4) . . ?
C12 C11 C10 120.4(5) . . ?
C12 C11 H11 119.8 . . ?
C10 C11 H11 119.8 . . ?
C13 C12 C11 120.8(5) . . ?
C13 C12 H12 119.6 . . ?
C11 C12 H12 119.6 . . ?
C12 C13 C14 119.3(4) . . ?
C12 C13 H13 120.3 . . ?
C14 C13 H13 120.3 . . ?
C13 C14 C15 120.2(5) . . ?
C13 C14 H14 119.9 . . ?
C15 C14 H14 119.9 . . ?
C10 C15 C14 120.9(5) . . ?
C10 C15 H15 119.5 . . ?
C14 C15 H15 119.5 . . ?
Si8 C16 H16A 109.5 . . ?
Si8 C16 H16B 109.5 . . ?
H16A C16 H16B 109.5 . . ?
Si8 C16 H16C 109.5 . . ?
H16A C16 H16C 109.5 . . ?
H16B C16 H16C 109.5 . . ?
Si8 C17 H17A 109.5 . . ?
Si8 C17 H17B 109.5 . . ?
H17A C17 H17B 109.5 . . ?
Si8 C17 H17C 109.5 . . ?
H17A C17 H17C 109.5 . . ?
H17B C17 H17C 109.5 . . ?
Si8 C18 H18A 109.5 . . ?
Si8 C18 H18B 109.5 . . ?
H18A C18 H18B 109.5 . . ?
Si8 C18 H18C 109.5 . . ?
H18A C18 H18C 109.5 . . ?
H18B C18 H18C 109.5 . . ?
C24 C19 C20 118.3(4) . . ?
C24 C19 N3 120.4(4) . . ?
C20 C19 N3 121.3(4) . . ?
C21 C20 C19 120.7(5) . . ?
C21 C20 H20 119.7 . . ?
C19 C20 H20 119.7 . . ?
C22 C21 C20 120.5(5) . . ?
C22 C21 H21 119.7 . . ?
C20 C21 H21 119.7 . . ?
C21 C22 C23 119.5(5) . . ?
C21 C22 H22 120.2 . . ?
C23 C22 H22 120.2 . . ?
C22 C23 C24 120.7(5) . . ?
C22 C23 H23 119.7 . . ?
C24 C23 H23 119.7 . . ?
C23 C24 C19 120.3(5) . . ?
C23 C24 H24 119.8 . . ?
C19 C24 H24 119.8 . . ?
Si9 C25 H25A 109.5 . . ?
Si9 C25 H25B 109.5 . . ?
H25A C25 H25B 109.5 . . ?
Si9 C25 H25C 109.5 . . ?
H25A C25 H25C 109.5 . . ?
H25B C25 H25C 109.5 . . ?
Si9 C26 H26A 109.5 . . ?
Si9 C26 H26B 109.5 . . ?
H26A C26 H26B 109.5 . . ?
Si9 C26 H26C 109.5 . . ?
H26A C26 H26C 109.5 . . ?
H26B C26 H26C 109.5 . . ?
Si9 C27 H27A 109.5 . . ?
Si9 C27 H27B 109.5 . . ?
H27A C27 H27B 109.5 . . ?
Si9 C27 H27C 109.5 . . ?
H27A C27 H27C 109.5 . . ?
H27B C27 H27C 109.5 . . ?
C29 C28 C33 118.4(4) . . ?
C29 C28 N4 120.4(4) . . ?
C33 C28 N4 121.2(4) . . ?
C28 C29 C30 120.8(4) . . ?
C28 C29 H29 119.6 . . ?
C30 C29 H29 119.6 . . ?
C31 C30 C29 120.1(4) . . ?
C31 C30 H30 120.0 . . ?
C29 C30 H30 120.0 . . ?
C32 C31 C30 119.7(4) . . ?
C32 C31 H31 120.1 . . ?
C30 C31 H31 120.1 . . ?
C31 C32 C33 120.5(4) . . ?
C31 C32 H32 119.8 . . ?
C33 C32 H32 119.8 . . ?
C28 C33 C32 120.5(4) . . ?
C28 C33 H33 119.7 . . ?
C32 C33 H33 119.7 . . ?
Si10 C34 H34A 109.5 . . ?
Si10 C34 H34B 109.5 . . ?
H34A C34 H34B 109.5 . . ?
Si10 C34 H34C 109.5 . . ?
H34A C34 H34C 109.5 . . ?
H34B C34 H34C 109.5 . . ?
Si10 C35 H35A 109.5 . . ?
Si10 C35 H35B 109.5 . . ?
H35A C35 H35B 109.5 . . ?
Si10 C35 H35C 109.5 . . ?
H35A C35 H35C 109.5 . . ?
H35B C35 H35C 109.5 . . ?
Si10 C36 H36A 109.5 . . ?
Si10 C36 H36B 109.5 . . ?
H36A C36 H36B 109.5 . . ?
Si10 C36 H36C 109.5 . . ?
H36A C36 H36C 109.5 . . ?
H36B C36 H36C 109.5 . . ?
C38 C37 C42 117.7(4) . . ?
C38 C37 N5 121.2(4) . . ?
C42 C37 N5 120.9(4) . . ?
C39 C38 C37 121.5(4) . . ?
C39 C38 H38 119.3 . . ?
C37 C38 H38 119.3 . . ?
C40 C39 C38 120.1(4) . . ?
C40 C39 H39 120.0 . . ?
C38 C39 H39 120.0 . . ?
C39 C40 C41 119.5(4) . . ?
C39 C40 H40 120.3 . . ?
C41 C40 H40 120.3 . . ?
C40 C41 C42 120.8(4) . . ?
C40 C41 H41 119.6 . . ?
C42 C41 H41 119.6 . . ?
C41 C42 C37 120.4(4) . . ?
C41 C42 H42 119.8 . . ?
C37 C42 H42 119.8 . . ?
Si11 C43 H43A 109.5 . . ?
Si11 C43 H43B 109.5 . . ?
H43A C43 H43B 109.5 . . ?
Si11 C43 H43C 109.5 . . ?
H43A C43 H43C 109.5 . . ?
H43B C43 H43C 109.5 . . ?
Si11 C44 H44A 109.5 . . ?
Si11 C44 H44B 109.5 . . ?
H44A C44 H44B 109.5 . . ?
Si11 C44 H44C 109.5 . . ?
H44A C44 H44C 109.5 . . ?
H44B C44 H44C 109.5 . . ?
Si11 C45 H45A 109.5 . . ?
Si11 C45 H45B 109.5 . . ?
H45A C45 H45B 109.5 . . ?
Si11 C45 H45C 109.5 . . ?
H45A C45 H45C 109.5 . . ?
H45B C45 H45C 109.5 . . ?
C47 C46 C51 118.3(4) . . ?
C47 C46 N6 121.1(4) . . ?
C51 C46 N6 120.7(4) . . ?
C46 C47 C48 120.7(4) . . ?
C46 C47 H47 119.7 . . ?
C48 C47 H47 119.7 . . ?
C49 C48 C47 120.2(5) . . ?
C49 C48 H48 119.9 . . ?
C47 C48 H48 119.9 . . ?
C50 C49 C48 119.2(4) . . ?
C50 C49 H49 120.4 . . ?
C48 C49 H49 120.4 . . ?
C49 C50 C51 120.9(4) . . ?
C49 C50 H50 119.5 . . ?
C51 C50 H50 119.5 . . ?
C50 C51 C46 120.7(4) . . ?
C50 C51 H51 119.7 . . ?
C46 C51 H51 119.7 . . ?
Si12 C52 H52A 109.5 . . ?
Si12 C52 H52B 109.5 . . ?
H52A C52 H52B 109.5 . . ?
Si12 C52 H52C 109.5 . . ?
H52A C52 H52C 109.5 . . ?
H52B C52 H52C 109.5 . . ?
Si12 C53 H53A 109.5 . . ?
Si12 C53 H53B 109.5 . . ?
H53A C53 H53B 109.5 . . ?
Si12 C53 H53C 109.5 . . ?
H53A C53 H53C 109.5 . . ?
H53B C53 H53C 109.5 . . ?
Si12 C54 H54A 109.5 . . ?
Si12 C54 H54B 109.5 . . ?
H54A C54 H54B 109.5 . . ?
Si12 C54 H54C 109.5 . . ?
H54A C54 H54C 109.5 . . ?
H54B C54 H54C 109.5 . . ?

loop_
_geom_bond_atom_site_label_1
_geom_bond_atom_site_label_2
_geom_bond_distance
_geom_bond_site_symmetry_2
_geom_bond_publ_flag
Si1 Si2 2.2971(17) . ?
Si1 Si6 2.4091(17) . ?
Si1 Si4 2.4276(17) . ?
Si2 N1 1.714(4) . ?
Si2 Si3 2.2794(17) . ?
Si3 N2 1.743(4) . ?
Si3 Si6 2.3819(17) . ?
Si3 Si4 2.3911(17) . ?
Si4 N3 1.741(3) . ?
Si4 Si5 2.3907(16) . ?
Si4 Si6 2.7532(16) . ?
Si5 N4 1.750(4) . ?
Si5 N5 1.755(3) . ?
Si5 Si6 2.3966(16) . ?
Si6 N6 1.760(3) . ?
Si7 N1 1.783(4) . ?
Si7 C9 1.843(5) . ?
Si7 C8 1.849(5) . ?
Si7 C7 1.854(5) . ?
Si8 N2 1.759(4) . ?
Si8 C18 1.846(5) . ?
Si8 C16 1.856(5) . ?
Si8 C17 1.860(5) . ?
Si9 N3 1.757(4) . ?
Si9 C26 1.849(5) . ?
Si9 C27 1.850(5) . ?
Si9 C25 1.858(5) . ?
Si10 N4 1.745(4) . ?
Si10 C36 1.849(5) . ?
Si10 C34 1.859(5) . ?
Si10 C35 1.860(5) . ?
Si11 N5 1.759(4) . ?
Si11 C43 1.836(5) . ?
Si11 C45 1.855(5) . ?
Si11 C44 1.860(5) . ?
Si12 N6 1.756(4) . ?
Si12 C53 1.843(5) . ?
Si12 C52 1.847(5) . ?
Si12 C54 1.861(5) . ?
N1 C1 1.447(5) . ?
N2 C10 1.444(5) . ?
N3 C19 1.444(6) . ?
N4 C28 1.454(5) . ?
N5 C37 1.441(5) . ?
N6 C46 1.444(5) . ?
C1 C6 1.376(6) . ?
C1 C2 1.383(6) . ?
C2 C3 1.383(7) . ?
C2 H2 0.9300 . ?
C3 C4 1.385(8) . ?
C3 H3 0.9300 . ?
C4 C5 1.365(7) . ?
C4 H4 0.9300 . ?
C5 C6 1.386(7) . ?
C5 H5 0.9300 . ?
C6 H6 0.9300 . ?
C7 H7A 0.9600 . ?
C7 H7B 0.9600 . ?
C7 H7C 0.9600 . ?
C8 H8A 0.9600 . ?
C8 H8B 0.9600 . ?
C8 H8C 0.9600 . ?
C9 H9A 0.9600 . ?
C9 H9B 0.9600 . ?
C9 H9C 0.9600 . ?
C10 C15 1.385(6) . ?
C10 C11 1.394(6) . ?
C11 C12 1.384(6) . ?
C11 H11 0.9300 . ?
C12 C13 1.376(7) . ?
C12 H12 0.9300 . ?
C13 C14 1.378(7) . ?
C13 H13 0.9300 . ?
C14 C15 1.388(6) . ?
C14 H14 0.9300 . ?
C15 H15 0.9300 . ?
C16 H16A 0.9600 . ?
C16 H16B 0.9600 . ?
C16 H16C 0.9600 . ?
C17 H17A 0.9600 . ?
C17 H17B 0.9600 . ?
C17 H17C 0.9600 . ?
C18 H18A 0.9600 . ?
C18 H18B 0.9600 . ?
C18 H18C 0.9600 . ?
C19 C24 1.390(6) . ?
C19 C20 1.391(6) . ?
C20 C21 1.382(7) . ?
C20 H20 0.9300 . ?
C21 C22 1.370(7) . ?
C21 H21 0.9300 . ?
C22 C23 1.372(7) . ?
C22 H22 0.9300 . ?
C23 C24 1.386(7) . ?
C23 H23 0.9300 . ?
C24 H24 0.9300 . ?
C25 H25A 0.9600 . ?
C25 H25B 0.9600 . ?
C25 H25C 0.9600 . ?
C26 H26A 0.9600 . ?
C26 H26B 0.9600 . ?
C26 H26C 0.9600 . ?
C27 H27A 0.9600 . ?
C27 H27B 0.9600 . ?
C27 H27C 0.9600 . ?
C28 C29 1.381(6) . ?
C28 C33 1.388(6) . ?
C29 C30 1.386(6) . ?
C29 H29 0.9300 . ?
C30 C31 1.380(7) . ?
C30 H30 0.9300 . ?
C31 C32 1.361(7) . ?
C31 H31 0.9300 . ?
C32 C33 1.388(6) . ?
C32 H32 0.9300 . ?
C33 H33 0.9300 . ?
C34 H34A 0.9600 . ?
C34 H34B 0.9600 . ?
C34 H34C 0.9600 . ?
C35 H35A 0.9600 . ?
C35 H35B 0.9600 . ?
C35 H35C 0.9600 . ?
C36 H36A 0.9600 . ?
C36 H36B 0.9600 . ?
C36 H36C 0.9600 . ?
C37 C38 1.391(6) . ?
C37 C42 1.391(6) . ?
C38 C39 1.382(6) . ?
C38 H38 0.9300 . ?
C39 C40 1.373(6) . ?
C39 H39 0.9300 . ?
C40 C41 1.374(6) . ?
C40 H40 0.9300 . ?
C41 C42 1.388(6) . ?
C41 H41 0.9300 . ?
C42 H42 0.9300 . ?
C43 H43A 0.9600 . ?
C43 H43B 0.9600 . ?
C43 H43C 0.9600 . ?
C44 H44A 0.9600 . ?
C44 H44B 0.9600 . ?
C44 H44C 0.9600 . ?
C45 H45A 0.9600 . ?
C45 H45B 0.9600 . ?
C45 H45C 0.9600 . ?
C46 C47 1.385(6) . ?
C46 C51 1.391(6) . ?
C47 C48 1.387(6) . ?
C47 H47 0.9300 . ?
C48 C49 1.380(7) . ?
C48 H48 0.9300 . ?
C49 C50 1.373(7) . ?
C49 H49 0.9300 . ?
C50 C51 1.374(6) . ?
C50 H50 0.9300 . ?
C51 H51 0.9300 . ?
C52 H52A 0.9600 . ?
C52 H52B 0.9600 . ?
C52 H52C 0.9600 . ?
C53 H53A 0.9600 . ?
C53 H53B 0.9600 . ?
C53 H53C 0.9600 . ?
C54 H54A 0.9600 . ?
C54 H54B 0.9600 . ?
C54 H54C 0.9600 . ?

loop_
_geom_torsion_atom_site_label_1
_geom_torsion_atom_site_label_2
_geom_torsion_atom_site_label_3
_geom_torsion_atom_site_label_4
_geom_torsion
_geom_torsion_site_symmetry_1
_geom_torsion_site_symmetry_2
_geom_torsion_site_symmetry_3
_geom_torsion_site_symmetry_4
_geom_torsion_publ_flag
Si3 Si2 N1 C1 -0.6(4) . . . . ?
Si1 Si2 N1 C1 174.2(2) . . . . ?
Si3 Si2 N1 Si7 -175.94(14) . . . . ?
Si1 Si2 N1 Si7 -1.1(4) . . . . ?
C9 Si7 N1 C1 -100.3(3) . . . . ?
C8 Si7 N1 C1 138.3(3) . . . . ?
C7 Si7 N1 C1 18.8(4) . . . . ?
C9 Si7 N1 Si2 75.1(3) . . . . ?
C8 Si7 N1 Si2 -46.3(3) . . . . ?
C7 Si7 N1 Si2 -165.7(3) . . . . ?
Si2 Si3 N2 C10 79.2(3) . . . . ?
Si6 Si3 N2 C10 -155.9(2) . . . . ?
Si4 Si3 N2 C10 -44.2(4) . . . . ?
Si2 Si3 N2 Si8 -92.5(3) . . . . ?
Si6 Si3 N2 Si8 32.3(3) . . . . ?
Si4 Si3 N2 Si8 144.02(17) . . . . ?
C18 Si8 N2 C10 -145.1(3) . . . . ?
C16 Si8 N2 C10 -27.5(4) . . . . ?
C17 Si8 N2 C10 92.6(3) . . . . ?
C18 Si8 N2 Si3 26.6(3) . . . . ?
C16 Si8 N2 Si3 144.3(3) . . . . ?
C17 Si8 N2 Si3 -95.6(3) . . . . ?
Si5 Si4 N3 C19 59.4(3) . . . . ?
Si3 Si4 N3 C19 -77.8(3) . . . . ?
Si1 Si4 N3 C19 169.8(2) . . . . ?
Si5 Si4 N3 Si9 -135.3(2) . . . . ?
Si3 Si4 N3 Si9 87.5(3) . . . . ?
Si1 Si4 N3 Si9 -24.9(3) . . . . ?
C26 Si9 N3 C19 -23.3(4) . . . . ?
C27 Si9 N3 C19 -143.6(3) . . . . ?
C25 Si9 N3 C19 95.5(3) . . . . ?
C26 Si9 N3 Si4 171.2(3) . . . . ?
C27 Si9 N3 Si4 50.8(3) . . . . ?
C25 Si9 N3 Si4 -70.0(3) . . . . ?
C36 Si10 N4 C28 172.0(3) . . . . ?
C34 Si10 N4 C28 52.4(3) . . . . ?
C35 Si10 N4 C28 -65.4(3) . . . . ?
C36 Si10 N4 Si5 -9.8(4) . . . . ?
C34 Si10 N4 Si5 -129.4(3) . . . . ?
C35 Si10 N4 Si5 112.8(3) . . . . ?
N5 Si5 N4 C28 79.0(3) . . . . ?
Si4 Si5 N4 C28 -61.5(3) . . . . ?
Si6 Si5 N4 C28 -138.4(2) . . . . ?
N5 Si5 N4 Si10 -99.2(3) . . . . ?
Si4 Si5 N4 Si10 120.3(3) . . . . ?
Si6 Si5 N4 Si10 43.4(3) . . . . ?
N4 Si5 N5 C37 44.0(3) . . . . ?
Si4 Si5 N5 C37 174.5(2) . . . . ?
Si6 Si5 N5 C37 -95.0(3) . . . . ?
N4 Si5 N5 Si11 -140.8(2) . . . . ?
Si4 Si5 N5 Si11 -10.3(3) . . . . ?
Si6 Si5 N5 Si11 80.2(3) . . . . ?
C43 Si11 N5 C37 156.2(3) . . . . ?
C45 Si11 N5 C37 -84.5(3) . . . . ?
C44 Si11 N5 C37 36.6(3) . . . . ?
C43 Si11 N5 Si5 -19.2(3) . . . . ?
C45 Si11 N5 Si5 100.1(3) . . . . ?
C44 Si11 N5 Si5 -138.8(3) . . . . ?
C53 Si12 N6 C46 102.0(3) . . . . ?
C52 Si12 N6 C46 -138.1(3) . . . . ?
C54 Si12 N6 C46 -21.2(4) . . . . ?
C53 Si12 N6 Si6 -77.6(3) . . . . ?
C52 Si12 N6 Si6 42.2(3) . . . . ?
C54 Si12 N6 Si6 159.1(3) . . . . ?
Si3 Si6 N6 C46 96.2(3) . . . . ?
Si5 Si6 N6 C46 -35.9(4) . . . . ?
Si1 Si6 N6 C46 -150.3(3) . . . . ?
Si3 Si6 N6 Si12 -84.2(3) . . . . ?
Si5 Si6 N6 Si12 143.68(18) . . . . ?
Si1 Si6 N6 Si12 29.3(3) . . . . ?
Si2 N1 C1 C6 -102.1(4) . . . . ?
Si7 N1 C1 C6 73.7(5) . . . . ?
Si2 N1 C1 C2 79.3(5) . . . . ?
Si7 N1 C1 C2 -104.8(4) . . . . ?
C6 C1 C2 C3 -0.8(7) . . . . ?
N1 C1 C2 C3 177.8(5) . . . . ?
C1 C2 C3 C4 2.2(8) . . . . ?
C2 C3 C4 C5 -2.0(9) . . . . ?
C3 C4 C5 C6 0.3(8) . . . . ?
C2 C1 C6 C5 -0.9(7) . . . . ?
N1 C1 C6 C5 -179.5(4) . . . . ?
C4 C5 C6 C1 1.2(7) . . . . ?
Si3 N2 C10 C15 -54.0(5) . . . . ?
Si8 N2 C10 C15 118.5(4) . . . . ?
Si3 N2 C10 C11 126.8(4) . . . . ?
Si8 N2 C10 C11 -60.7(5) . . . . ?
C15 C10 C11 C12 0.4(7) . . . . ?
N2 C10 C11 C12 179.6(4) . . . . ?
C10 C11 C12 C13 0.8(7) . . . . ?
C11 C12 C13 C14 -1.4(7) . . . . ?
C12 C13 C14 C15 0.8(7) . . . . ?
C11 C10 C15 C14 -1.0(7) . . . . ?
N2 C10 C15 C14 179.8(4) . . . . ?
C13 C14 C15 C10 0.4(7) . . . . ?
Si4 N3 C19 C24 -100.5(4) . . . . ?
Si9 N3 C19 C24 92.3(4) . . . . ?
Si4 N3 C19 C20 82.7(5) . . . . ?
Si9 N3 C19 C20 -84.6(4) . . . . ?
C24 C19 C20 C21 -0.2(7) . . . . ?
N3 C19 C20 C21 176.7(4) . . . . ?
C19 C20 C21 C22 -0.8(8) . . . . ?
C20 C21 C22 C23 1.3(8) . . . . ?
C21 C22 C23 C24 -0.8(8) . . . . ?
C22 C23 C24 C19 -0.3(7) . . . . ?
C20 C19 C24 C23 0.8(7) . . . . ?
N3 C19 C24 C23 -176.2(4) . . . . ?
Si10 N4 C28 C29 -90.1(4) . . . . ?
Si5 N4 C28 C29 91.4(4) . . . . ?
Si10 N4 C28 C33 87.7(4) . . . . ?
Si5 N4 C28 C33 -90.9(4) . . . . ?
C33 C28 C29 C30 -1.3(7) . . . . ?
N4 C28 C29 C30 176.5(4) . . . . ?
C28 C29 C30 C31 0.7(7) . . . . ?
C29 C30 C31 C32 -0.2(7) . . . . ?
C30 C31 C32 C33 0.5(7) . . . . ?
C29 C28 C33 C32 1.6(7) . . . . ?
N4 C28 C33 C32 -176.3(4) . . . . ?
C31 C32 C33 C28 -1.2(7) . . . . ?
Si5 N5 C37 C38 -125.6(4) . . . . ?
Si11 N5 C37 C38 58.4(5) . . . . ?
Si5 N5 C37 C42 58.6(5) . . . . ?
Si11 N5 C37 C42 -117.4(4) . . . . ?
C42 C37 C38 C39 1.0(7) . . . . ?
N5 C37 C38 C39 -174.9(4) . . . . ?
C37 C38 C39 C40 -1.1(7) . . . . ?
C38 C39 C40 C41 -0.1(7) . . . . ?
C39 C40 C41 C42 1.3(7) . . . . ?
C40 C41 C42 C37 -1.4(7) . . . . ?
C38 C37 C42 C41 0.2(6) . . . . ?
N5 C37 C42 C41 176.1(4) . . . . ?
Si12 N6 C46 C47 128.8(4) . . . . ?
Si6 N6 C46 C47 -51.5(5) . . . . ?
Si12 N6 C46 C51 -51.0(5) . . . . ?
Si6 N6 C46 C51 128.7(4) . . . . ?
C51 C46 C47 C48 0.5(6) . . . . ?
N6 C46 C47 C48 -179.3(4) . . . . ?
C46 C47 C48 C49 0.4(7) . . . . ?
C47 C48 C49 C50 -1.1(7) . . . . ?
C48 C49 C50 C51 0.7(7) . . . . ?
C49 C50 C51 C46 0.3(7) . . . . ?
C47 C46 C51 C50 -0.9(6) . . . . ?
N6 C46 C51 C50 179.0(4) . . . . ?
